data_2236713
loop_
_publ_author_name
'Cheng, Long-Huai'
'Zheng, Zheng'
'Han, Zhi-Li'
'Wu, Zhi-Chao'
'Zhou, Hong-Ping'

_publ_section_title
;
 2-[4-(1<i>H</i>-1,2,4-Triazol-1-yl)phenyl]-1<i>H</i>-benzimidazole
;
_journal_coeditor_code XU5598
_journal_issue 10
_journal_name_full 'Acta Crystallographica Section E'
_journal_page_first o2890
_journal_paper_doi 10.1107/S1600536812037816
_journal_volume 68
_journal_year 2012
_chemical_formula_iupac 'C15 H11 N5'
_chemical_formula_moiety 'C15 H11 N5'
_chemical_formula_sum 'C15 H11 N5'
_chemical_formula_weight 261.29
_chemical_name_systematic
;
2-[4-(1<i>H</i>-1,2,4-Triazol-1-yl)phenyl]-1<i>H</i>-benzimidazole
;
_space_group_IT_number 61
_symmetry_cell_setting orthorhombic
_symmetry_space_group_name_Hall '-P 2ac 2ab'
_symmetry_space_group_name_H-M 'P b c a'
_atom_sites_solution_hydrogens geom
_atom_sites_solution_primary direct
_atom_sites_solution_secondary difmap
_audit_creation_method SHELXL-97
_cell_angle_alpha 90.00
_cell_angle_beta 90.00
_cell_angle_gamma 90.00
_cell_formula_units_Z 8
_cell_length_a 8.323(5)
_cell_length_b 10.002(5)
_cell_length_c 30.068(5)
_cell_measurement_reflns_used 2017
_cell_measurement_temperature 298(2)
_cell_measurement_theta_max 21.70
_cell_measurement_theta_min 2.71
_cell_volume 2503(2)
_computing_cell_refinement 'SAINT (Bruker, 2007)'
_computing_data_collection 'SMART (Bruker, 2007)'
_computing_data_reduction 'SAINT (Bruker, 2007)'
_computing_molecular_graphics 'SHELXTL (Sheldrick, 2008)'
_computing_publication_material 'SHELXTL (Sheldrick, 2008)'
_computing_structure_refinement 'SHELXTL (Sheldrick, 2008)'
_computing_structure_solution 'SHELXTL (Sheldrick, 2008)'
_diffrn_ambient_temperature 298(2)
_diffrn_measured_fraction_theta_full 1.000
_diffrn_measured_fraction_theta_max 1.000
_diffrn_measurement_device_type 'Bruker SMART CCD area-detector'
_diffrn_measurement_method 'phi and omega scans'
_diffrn_radiation_monochromator graphite
_diffrn_radiation_source 'fine-focus sealed tube'
_diffrn_radiation_type MoK\a
_diffrn_radiation_wavelength 0.71069
_diffrn_reflns_av_R_equivalents 0.0530
_diffrn_reflns_av_sigmaI/netI 0.0302
_diffrn_reflns_limit_h_max 9
_diffrn_reflns_limit_h_min -9
_diffrn_reflns_limit_k_max 11
_diffrn_reflns_limit_k_min -11
_diffrn_reflns_limit_l_max 34
_diffrn_reflns_limit_l_min -35
_diffrn_reflns_number 16453
_diffrn_reflns_theta_full 25.00
_diffrn_reflns_theta_max 25.00
_diffrn_reflns_theta_min 1.35
_exptl_absorpt_coefficient_mu 0.089
_exptl_absorpt_correction_type none
_exptl_crystal_colour yellow
_exptl_crystal_density_diffrn 1.387
_exptl_crystal_density_method 'not measured'
_exptl_crystal_description block
_exptl_crystal_F_000 1088
_exptl_crystal_size_max 0.30
_exptl_crystal_size_mid 0.20
_exptl_crystal_size_min 0.20
_refine_diff_density_max 0.346
_refine_diff_density_min -0.216
_refine_ls_extinction_method none
_refine_ls_goodness_of_fit_ref 1.147
_refine_ls_hydrogen_treatment constr
_refine_ls_matrix_type full
_refine_ls_number_parameters 181
_refine_ls_number_reflns 2194
_refine_ls_number_restraints 0
_refine_ls_restrained_S_all 1.147
_refine_ls_R_factor_all 0.0743
_refine_ls_R_factor_gt 0.0490
_refine_ls_shift/su_max 0.000
_refine_ls_shift/su_mean 0.000
_refine_ls_structure_factor_coef Fsqd
_refine_ls_weighting_details 'calc w=1/[\s^2^(Fo^2^)+(0.1000P)^2^+0.0000P] where P=(Fo^2^+2Fc^2^)/3'
_refine_ls_weighting_scheme calc
_refine_ls_wR_factor_gt 0.1462
_refine_ls_wR_factor_ref 0.1711
_reflns_number_gt 1563
_reflns_number_total 2194
_reflns_threshold_expression I>2sigma(I)
_cod_data_source_file xu5598.cif
_cod_data_source_block I
_cod_database_code 2236713
_cod_database_fobs_code 2236713

loop_
_symmetry_equiv_pos_as_xyz
'x, y, z'
'-x+1/2, -y, z+1/2'
'x+1/2, -y+1/2, -z'
'-x, y+1/2, -z+1/2'
'-x, -y, -z'
'x-1/2, y, -z-1/2'
'-x-1/2, y-1/2, z'
'x, -y-1/2, z-1/2'

loop_
_atom_site_type_symbol
_atom_site_label
_atom_site_fract_x
_atom_site_fract_y
_atom_site_fract_z
_atom_site_U_iso_or_equiv
_atom_site_adp_type
_atom_site_calc_flag
_atom_site_refinement_flags
_atom_site_occupancy
_atom_site_symmetry_multiplicity
N N1 0.1867(2) 0.31253(16) 0.15540(6) 0.0393(5) Uani d . 1 1
N N2 0.2336(2) 0.09230(16) 0.15838(6) 0.0396(5) Uani d . 1 1
H H19 0.2797 0.0163 0.1544 0.048 Uiso calc R 1 1
C C8 0.4410(3) 0.2305(2) 0.12203(7) 0.0381(6) Uani d . 1 1
C C5 0.0618(3) 0.2523(2) 0.17899(7) 0.0375(6) Uani d . 1 1
C C6 0.0911(3) 0.1146(2) 0.18041(8) 0.0359(6) Uani d . 1 1
C C7 0.2869(3) 0.2113(2) 0.14441(8) 0.0381(6) Uani d . 1 1
C C1 -0.0105(3) 0.0285(2) 0.20314(8) 0.0441(6) Uani d . 1 1
H H1 0.0080 -0.0632 0.2037 0.053 Uiso calc R 1 1
C C11 0.7386(3) 0.2637(2) 0.08161(8) 0.0427(6) Uani d . 1 1
N N8 0.9995(3) 0.1770(2) 0.05945(9) 0.0628(7) Uani d . 1 1
N N3 0.8913(3) 0.2799(2) 0.06084(7) 0.0490(6) Uani d . 1 1
C C12 0.6162(3) 0.3542(2) 0.07322(9) 0.0494(7) Uani d . 1 1
H H12 0.6332 0.4254 0.0539 0.059 Uiso calc R 1 1
C C4 -0.0694(3) 0.3067(2) 0.20085(9) 0.0483(7) Uani d . 1 1
H H4 -0.0893 0.3982 0.2002 0.058 Uiso calc R 1 1
C C10 0.7146(3) 0.1580(2) 0.11043(9) 0.0524(7) Uani d . 1 1
H H10 0.7977 0.0989 0.1167 0.063 Uiso calc R 1 1
C C13 0.4691(3) 0.3382(2) 0.09374(9) 0.0468(7) Uani d . 1 1
H H13 0.3877 0.4000 0.0886 0.056 Uiso calc R 1 1
C C9 0.5654(3) 0.1414(2) 0.12971(9) 0.0527(7) Uani d . 1 1
H H9 0.5480 0.0686 0.1483 0.063 Uiso calc R 1 1
C C2 -0.1397(3) 0.0843(2) 0.22475(9) 0.0504(7) Uani d . 1 1
H H2 -0.2092 0.0293 0.2406 0.060 Uiso calc R 1 1
C C21 0.9583(4) 0.3865(3) 0.04163(10) 0.0667(9) Uani d . 1 1
H H21 0.9075 0.4689 0.0387 0.080 Uiso calc R 1 1
N N9 1.1047(3) 0.3612(3) 0.02737(10) 0.0760(8) Uani d . 1 1
C C20 1.1220(4) 0.2326(3) 0.03917(10) 0.0677(9) Uani d . 1 1
H H20 1.2159 0.1854 0.0333 0.081 Uiso calc R 1 1
C C3 -0.1687(3) 0.2213(3) 0.22336(9) 0.0525(7) Uani d . 1 1
H H3 -0.2578 0.2556 0.2381 0.063 Uiso calc R 1 1

loop_
_atom_site_aniso_label
_atom_site_aniso_U_11
_atom_site_aniso_U_22
_atom_site_aniso_U_33
_atom_site_aniso_U_12
_atom_site_aniso_U_13
_atom_site_aniso_U_23
N1 0.0388(12) 0.0302(10) 0.0490(12) -0.0008(8) 0.0043(9) -0.0020(8)
N2 0.0419(12) 0.0228(9) 0.0541(13) 0.0013(8) 0.0022(10) 0.0007(8)
C8 0.0368(13) 0.0322(12) 0.0453(14) -0.0017(10) 0.0023(11) -0.0011(10)
C5 0.0385(13) 0.0347(12) 0.0393(13) -0.0021(10) 0.0019(11) 0.0003(10)
C6 0.0377(13) 0.0282(11) 0.0416(13) -0.0022(9) -0.0020(11) -0.0001(9)
C7 0.0362(14) 0.0345(12) 0.0437(14) -0.0039(10) -0.0011(11) -0.0003(10)
C1 0.0483(15) 0.0321(12) 0.0520(15) -0.0048(11) 0.0002(12) 0.0038(11)
C11 0.0395(14) 0.0417(13) 0.0468(15) -0.0035(11) 0.0021(12) -0.0019(11)
N8 0.0485(15) 0.0668(15) 0.0729(17) 0.0092(12) 0.0085(13) 0.0012(12)
N3 0.0439(13) 0.0528(13) 0.0503(13) -0.0005(10) 0.0071(10) 0.0040(10)
C12 0.0512(16) 0.0397(13) 0.0573(17) -0.0023(11) 0.0078(13) 0.0093(11)
C4 0.0512(16) 0.0350(13) 0.0587(17) 0.0053(11) 0.0104(13) -0.0004(11)
C10 0.0428(16) 0.0527(16) 0.0617(18) 0.0080(11) 0.0041(13) 0.0127(13)
C13 0.0446(15) 0.0361(13) 0.0598(17) 0.0015(10) 0.0041(13) 0.0046(11)
C9 0.0476(16) 0.0476(15) 0.0630(18) 0.0006(12) 0.0042(13) 0.0164(13)
C2 0.0496(16) 0.0492(15) 0.0524(16) -0.0107(12) 0.0084(13) 0.0017(12)
C21 0.0587(19) 0.0660(18) 0.075(2) -0.0033(15) 0.0197(16) 0.0149(16)
N9 0.0561(16) 0.090(2) 0.0816(19) -0.0035(14) 0.0180(15) 0.0179(15)
C20 0.0483(18) 0.094(2) 0.0610(19) 0.0058(16) 0.0080(15) 0.0023(17)
C3 0.0483(16) 0.0508(16) 0.0585(17) 0.0027(12) 0.0148(14) -0.0039(12)

loop_
_atom_type_symbol
_atom_type_description
_atom_type_scat_dispersion_real
_atom_type_scat_dispersion_imag
_atom_type_scat_source
C C 0.0033 0.0016 'International Tables Vol C Tables 4.2.6.8 and 6.1.1.4'
H H 0.0000 0.0000 'International Tables Vol C Tables 4.2.6.8 and 6.1.1.4'
N N 0.0061 0.0033 'International Tables Vol C Tables 4.2.6.8 and 6.1.1.4'

loop_
_geom_angle_atom_site_label_1
_geom_angle_atom_site_label_2
_geom_angle_atom_site_label_3
_geom_angle
C7 N1 C5 105.10(18)
C7 N2 C6 107.00(17)
C7 N2 H19 126.5
C6 N2 H19 126.5
C9 C8 C13 118.3(2)
C9 C8 C7 119.7(2)
C13 C8 C7 122.0(2)
C4 C5 N1 131.2(2)
C4 C5 C6 120.6(2)
N1 C5 C6 108.1(2)
N2 C6 C1 131.5(2)
N2 C6 C5 107.15(19)
C1 C6 C5 121.3(2)
N2 C7 N1 112.7(2)
N2 C7 C8 123.5(2)
N1 C7 C8 123.73(19)
C2 C1 C6 117.3(2)
C2 C1 H1 121.4
C6 C1 H1 121.4
C10 C11 C12 120.5(2)
C10 C11 N3 119.4(2)
C12 C11 N3 120.1(2)
C20 N8 N3 102.0(2)
C21 N3 N8 108.2(2)
C21 N3 C11 130.7(2)
N8 N3 C11 121.0(2)
C13 C12 C11 119.6(2)
C13 C12 H12 120.2
C11 C12 H12 120.2
C3 C4 C5 117.8(2)
C3 C4 H4 121.1
C5 C4 H4 121.1
C9 C10 C11 119.1(2)
C9 C10 H10 120.5
C11 C10 H10 120.5
C12 C13 C8 120.8(2)
C12 C13 H13 119.6
C8 C13 H13 119.6
C10 C9 C8 121.7(2)
C10 C9 H9 119.2
C8 C9 H9 119.2
C1 C2 C3 121.4(2)
C1 C2 H2 119.3
C3 C2 H2 119.3
N9 C21 N3 111.9(3)
N9 C21 H21 124.0
N3 C21 H21 124.0
C21 N9 C20 101.4(2)
N8 C20 N9 116.5(3)
N8 C20 H20 121.8
N9 C20 H20 121.8
C4 C3 C2 121.7(2)
C4 C3 H3 119.2
C2 C3 H3 119.2

loop_
_geom_bond_atom_site_label_1
_geom_bond_atom_site_label_2
_geom_bond_distance
N1 C7 1.352(3)
N1 C5 1.395(3)
N2 C7 1.338(3)
N2 C6 1.377(3)
N2 H19 0.8600
C8 C9 1.386(3)
C8 C13 1.392(3)
C8 C7 1.461(3)
C5 C4 1.386(3)
C5 C6 1.400(3)
C6 C1 1.387(3)
C1 C2 1.374(3)
C1 H1 0.9300
C11 C10 1.382(3)
C11 C12 1.386(3)
C11 N3 1.425(3)
N8 C20 1.312(4)
N8 N3 1.368(3)
N3 C21 1.335(3)
C12 C13 1.381(3)
C12 H12 0.9300
C4 C3 1.368(3)
C4 H4 0.9300
C10 C9 1.380(4)
C10 H10 0.9300
C13 H13 0.9300
C9 H9 0.9300
C2 C3 1.392(4)
C2 H2 0.9300
C21 N9 1.316(4)
C21 H21 0.9300
N9 C20 1.342(4)
C20 H20 0.9300
C3 H3 0.9300

loop_
_geom_hbond_atom_site_label_D
_geom_hbond_atom_site_label_H
_geom_hbond_atom_site_label_A
_geom_hbond_site_symmetry_A
_geom_hbond_distance_DH
_geom_hbond_distance_HA
_geom_hbond_distance_DA
_geom_hbond_angle_DHA
N2 H19 N1 7_655 0.86 2.06 2.877(3) 159
C21 H21 N9 5_765 0.93 2.62 3.309(5) 132

loop_
_geom_torsion_atom_site_label_1
_geom_torsion_atom_site_label_2
_geom_torsion_atom_site_label_3
_geom_torsion_atom_site_label_4
_geom_torsion
C7 N1 C5 C4 175.3(3)
C7 N1 C5 C6 -1.2(2)
C7 N2 C6 C1 -176.6(3)
C7 N2 C6 C5 -0.1(2)
C4 C5 C6 N2 -176.2(2)
N1 C5 C6 N2 0.8(2)
C4 C5 C6 C1 0.8(4)
N1 C5 C6 C1 177.7(2)
C6 N2 C7 N1 -0.7(3)
C6 N2 C7 C8 175.9(2)
C5 N1 C7 N2 1.2(3)
C5 N1 C7 C8 -175.4(2)
C9 C8 C7 N2 -26.1(3)
C13 C8 C7 N2 155.5(2)
C9 C8 C7 N1 150.1(2)
C13 C8 C7 N1 -28.3(3)
N2 C6 C1 C2 175.1(2)
C5 C6 C1 C2 -1.0(4)
C20 N8 N3 C21 -0.2(3)
C20 N8 N3 C11 -178.4(2)
C10 C11 N3 C21 -160.7(3)
C12 C11 N3 C21 18.7(4)
C10 C11 N3 N8 17.1(4)
C12 C11 N3 N8 -163.6(2)
C10 C11 C12 C13 -0.2(4)
N3 C11 C12 C13 -179.6(2)
N1 C5 C4 C3 -176.6(2)
C6 C5 C4 C3 -0.5(4)
C12 C11 C10 C9 2.0(4)
N3 C11 C10 C9 -178.7(2)
C11 C12 C13 C8 -1.4(4)
C9 C8 C13 C12 1.2(4)
C7 C8 C13 C12 179.6(2)
C11 C10 C9 C8 -2.2(4)
C13 C8 C9 C10 0.6(4)
C7 C8 C9 C10 -177.9(2)
C6 C1 C2 C3 0.9(4)
N8 N3 C21 N9 0.1(4)
C11 N3 C21 N9 178.1(3)
N3 C21 N9 C20 0.0(4)
N3 N8 C20 N9 0.2(4)
C21 N9 C20 N8 -0.1(4)
C5 C4 C3 C2 0.4(4)
C1 C2 C3 C4 -0.6(4)

loop_
_cod_related_entry_id
_cod_related_entry_database
_cod_related_entry_code
1 ChemSpider 30658182
